data_4343758
loop_
_publ_author_name
'Cline, S.J.'
'Glerup, J.'
'Hodgson, D.J.'
'Jensen, G.S.'
'Pedersen, E.'

_publ_section_title
;
 Trans-aquatetraamminechromium(III)-mue-hydroxopentaamminech omium(III)
 chloride trihydrate (N H3)4 H2 O Cr O H Cr (N H3)5 Cl5 (H2 O)3
;
_journal_name_full 'Inorganic Chemistry'
_journal_page_first 2229
_journal_page_last 2233
_journal_volume 20
_journal_year 1981
_chemical_formula_sum 'Cl5 Cr2 H25 N9 O5'
_chemical_name_systematic '((N H3)4 (H2 O) Cr (O H) Cr (N H3)5) Cl5 (H2 O)3'
_space_group_IT_number 15
_symmetry_space_group_name_Hall '-C 2yc'
_symmetry_space_group_name_H-M 'C 1 2/c 1'
_cell_angle_alpha 90
_cell_angle_beta 129.8
_cell_angle_gamma 90
_cell_formula_units_Z 4
_cell_length_a 23.855
_cell_length_b 7.387
_cell_length_c 16.763
_cell_volume 2269.451
_citation_journal_id_ASTM INOCAJ
_cod_data_source_file Cline_INOCAJ_1981_1507.cif
_cod_data_source_block Cl5Cr2H25N9O5
_cod_database_code 4343758

loop_
_symmetry_equiv_pos_as_xyz
x,y,z
-x,y,-z+1/2
-x,-y,-z
x,-y,z-1/2
x+1/2,y+1/2,z
-x+1/2,y+1/2,-z+1/2
-x+1/2,-y+1/2,-z
x+1/2,-y+1/2,z-1/2

loop_
_atom_site_label
_atom_site_type_symbol
_atom_site_fract_x
_atom_site_fract_y
_atom_site_fract_z
_atom_site_occupancy
_atom_site_U_iso_or_equiv
H2 H+1 0.4724 -0.1162 0.048 1 0.0
H6 H+1 0.3426 -0.2136 0.1212 1 0.0
H3 H+1 0.5052 -0.21 0.1456 1 0.0
H5 H+1 0.3827 -0.1104 0.2133 1 0.0
N2 N-3 0.3786 -0.1678 0.1657 1 0.0
H1 H+1 0.5 0.2082 0.25 1 0.0
H8 H+1 0.4191 0.179 -0.0115 1 0.0
N3 N-3 0.4316 0.2145 0.0425 1 0.0
O1 O-2 0.5 0.0816 0.25 1 0.0
N5 N-3 0.3109 -0.029 -0.0377 0.5 0.0
H11 H+1 0.3744 0.2278 0.188 1 0.0
Cl2 Cl-1 0.5 0.49838 0.25 1 0.0
H7 H+1 0.4176 -0.2519 0.1967 1 0.0
H12 H+1 0.3096 0.1917 0.0868 1 0.0
H9 H+1 0.4743 0.2478 0.0809 1 0.0
H10 H+1 0.3982 0.3068 0.021 1 0.0
O3 O-2 0.2366 0.3154 0.2162 0.9 0.0
Cr1 Cr+3 0.40823 0.02376 0.10919 1 0.0
N1 N-3 0.4594 -0.1691 0.0865 1 0.0
Cl1 Cl-1 0.3948 0.10811 0.34879 1 0.0
O4 O-2 0.3906 0.4031 -0.1646 0.6 0.0
O2 O-2 0.3109 -0.029 -0.0377 0.5 0.0
H4 H+1 0.4323 -0.2613 0.0526 1 0.0
Cl3 Cl-1 0.70413 0.54023 0.54755 1 0.0
H13 H+1 0.3621 0.3284 0.1068 1 0.0
N4 N-3 0.3527 0.2149 0.1255 1 0.0
